data_7701159
loop_
_publ_author_name
'Hill, Anthony'
'Bartlett, Michael J.'
'Sharma, Manab'
'Smith, Matthew K.'
'Ward, Jas S.'

_publ_section_title
;
 Hydrogenating an Organometallic Carbon Chain: Buten-yn-diyl (CH=CHC\\tb
 C) as a Missing Link
;
_journal_name_full 'Dalton Transactions'
_journal_paper_doi 10.1039/C9DT03229K
_journal_year 2019
_chemical_formula_sum 'C48 H40 Cl2 O2 P2 Ru S'
_chemical_formula_weight 914.77
_space_group_IT_number 2
_space_group_name_Hall '-P 1'
_space_group_name_H-M_alt 'P -1'
_symmetry_cell_setting triclinic
_symmetry_space_group_name_Hall '-P 1'
_symmetry_space_group_name_H-M 'P -1'
_atom_sites_solution_hydrogens geom
_atom_sites_solution_primary direct
_atom_sites_solution_secondary difmap
_audit_creation_method SHELXL-97
_audit_update_record
;
2015-07-30 deposited with the CCDC.    2019-09-16 downloaded from the CCDC.
;
_cell_angle_alpha 100.126(5)
_cell_angle_beta 91.282(5)
_cell_angle_gamma 93.454(5)
_cell_formula_units_Z 2
_cell_length_a 9.997(5)
_cell_length_b 13.079(5)
_cell_length_c 16.586(5)
_cell_measurement_reflns_used 25660
_cell_measurement_temperature 200(2)
_cell_measurement_theta_max 27.48
_cell_measurement_theta_min 2.91
_cell_volume 2129.8(15)
_computing_cell_refinement DENZO-SMN
_computing_data_collection 'Nonius Collect'
_computing_data_reduction 'X -Seed'
_computing_molecular_graphics 'X-Seed / POV-Ray'
_computing_publication_material 'Microsoft Office 2000'
_computing_structure_refinement 'SHELXL-97 (Sheldrick, 1997)'
_computing_structure_solution 'SHELXS-97 (Sheldrick, 1990)'
_diffrn_ambient_temperature 200(2)
_diffrn_measured_fraction_theta_full 0.996
_diffrn_measured_fraction_theta_max 0.996
_diffrn_measurement_device_type CCD
_diffrn_measurement_method ' \f and \w scans with CCD '
_diffrn_radiation_monochromator graphite
_diffrn_radiation_source 'fine-focus sealed tube'
_diffrn_radiation_type MoK\a
_diffrn_radiation_wavelength 0.71069
_diffrn_reflns_av_R_equivalents 0.0692
_diffrn_reflns_av_sigmaI/netI 0.0534
_diffrn_reflns_limit_h_max 12
_diffrn_reflns_limit_h_min -12
_diffrn_reflns_limit_k_max 16
_diffrn_reflns_limit_k_min -16
_diffrn_reflns_limit_l_max 21
_diffrn_reflns_limit_l_min -21
_diffrn_reflns_number 44992
_diffrn_reflns_theta_full 27.51
_diffrn_reflns_theta_max 27.51
_diffrn_reflns_theta_min 3.09
_diffrn_standards_decay_% 0.00
_diffrn_standards_interval_count 0
_diffrn_standards_interval_time 0
_diffrn_standards_number 0
_exptl_absorpt_coefficient_mu 0.656
_exptl_absorpt_correction_T_max 0.971
_exptl_absorpt_correction_T_min 0.828
_exptl_absorpt_correction_type integration
_exptl_absorpt_process_details
;
Gaussian integration (Coppens, 1970)
;
_exptl_crystal_colour orange
_exptl_crystal_density_diffrn 1.426
_exptl_crystal_density_method 'not measured'
_exptl_crystal_description rod
_exptl_crystal_F_000 936
_exptl_crystal_size_max 0.46
_exptl_crystal_size_mid 0.18
_exptl_crystal_size_min 0.05
_refine_diff_density_max 0.586
_refine_diff_density_min -0.839
_refine_diff_density_rms 0.082
_refine_ls_extinction_coef 0.0050(6)
_refine_ls_extinction_expression Fc^*^=kFc[1+0.001xFc^2^\l^3^/sin(2\q)]^-1/4^
_refine_ls_extinction_method SHELXL
_refine_ls_goodness_of_fit_ref 1.018
_refine_ls_hydrogen_treatment mixed
_refine_ls_matrix_type full
_refine_ls_number_parameters 504
_refine_ls_number_reflns 9721
_refine_ls_number_restraints 0
_refine_ls_restrained_S_all 1.018
_refine_ls_R_factor_all 0.0710
_refine_ls_R_factor_gt 0.0436
_refine_ls_shift/su_max 0.001
_refine_ls_shift/su_mean 0.000
_refine_ls_structure_factor_coef Fsqd
_refine_ls_weighting_details 'calc w=1/[\s^2^(Fo^2^)+(0.0473P)^2^+1.7547P] where P=(Fo^2^+2Fc^2^)/3'
_refine_ls_weighting_scheme calc
_refine_ls_wR_factor_gt 0.0960
_refine_ls_wR_factor_ref 0.1091
_reflns_number_gt 7234
_reflns_number_total 9721
_reflns_threshold_expression >2sigma(I)
_cod_data_source_file c9dt03229k2.cif
_cod_data_source_block c:\docume~1\admini~1\desktop\newxta~1\mb16\mb16
_cod_original_sg_symbol_H-M P-1
_cod_database_code 7701159

loop_
_symmetry_equiv_pos_as_xyz
'x, y, z'
'-x, -y, -z'

loop_
_atom_site_label
_atom_site_type_symbol
_atom_site_fract_x
_atom_site_fract_y
_atom_site_fract_z
_atom_site_U_iso_or_equiv
_atom_site_adp_type
_atom_site_occupancy
_atom_site_symmetry_multiplicity
_atom_site_calc_flag
_atom_site_refinement_flags
Ru1 Ru 0.26177(2) 0.256048(18) 0.746241(14) 0.02662(9) Uani 1 1 d .
Cl1 Cl 0.30010(18) 0.30973(14) 1.11060(12) 0.1153(5) Uani 1 1 d .
S1 S 0.41469(7) 0.27254(6) 0.63383(5) 0.03480(18) Uani 1 1 d .
P1 P 0.34861(7) 0.08721(6) 0.74266(5) 0.02805(17) Uani 1 1 d .
O1 O 0.0315(2) 0.17539(19) 0.62233(15) 0.0470(6) Uani 1 1 d .
C1 C 0.1192(3) 0.2039(2) 0.66759(19) 0.0336(7) Uani 1 1 d .
Cl2 Cl 0.55711(17) 0.22832(18) 1.08273(14) 0.1366(7) Uani 1 1 d .
P2 P 0.18664(7) 0.42975(6) 0.75540(5) 0.02799(17) Uani 1 1 d .
O2 O 0.0745(2) 0.22023(19) 0.88077(15) 0.0506(6) Uani 1 1 d .
C2 C 0.1488(3) 0.2359(2) 0.83245(19) 0.0348(7) Uani 1 1 d .
C3 C 0.4239(3) 0.3180(3) 0.82611(18) 0.0350(7) Uani 1 1 d .
C4 C 0.5126(3) 0.3488(3) 0.87092(19) 0.0540(10) Uani 1 1 d .
H4 H 0.5859 0.3741 0.9079 0.065 Uiso 1 1 calc R
C5 C 0.4604(3) 0.3329(3) 1.07977(19) 0.0987(19) Uani 1 1 d R
H5A H 0.5030 0.3952 1.1159 0.118 Uiso 1 1 calc R
H5B H 0.4567 0.3474 1.0232 0.118 Uiso 1 1 calc R
C11 C 0.3219(3) 0.2643(2) 0.53997(18) 0.0322(7) Uani 1 1 d .
C12 C 0.2770(3) 0.1689(3) 0.49320(19) 0.0355(7) Uani 1 1 d .
H12 H 0.2930 0.1065 0.5127 0.043 Uiso 1 1 calc R
C13 C 0.2089(3) 0.1634(3) 0.4182(2) 0.0411(8) Uani 1 1 d .
H13 H 0.1805 0.0973 0.3870 0.049 Uiso 1 1 calc R
C14 C 0.1822(3) 0.2522(3) 0.3885(2) 0.0452(9) Uani 1 1 d .
C15 C 0.2280(4) 0.3464(3) 0.4343(2) 0.0507(10) Uani 1 1 d .
H15 H 0.2106 0.4084 0.4146 0.061 Uiso 1 1 calc R
C16 C 0.2989(3) 0.3538(3) 0.5085(2) 0.0426(8) Uani 1 1 d .
H16 H 0.3317 0.4200 0.5376 0.051 Uiso 1 1 calc R
C17 C 0.1039(4) 0.2473(4) 0.3082(3) 0.0697(13) Uani 1 1 d .
H17A H 0.1334 0.1901 0.2675 0.105 Uiso 1 1 calc R
H17B H 0.1197 0.3132 0.2884 0.105 Uiso 1 1 calc R
H17C H 0.0080 0.2355 0.3169 0.105 Uiso 1 1 calc R
C111 C 0.2782(3) 0.0251(2) 0.82463(19) 0.0366(7) Uani 1 1 d .
C112 C 0.1873(4) -0.0607(3) 0.8115(2) 0.0552(10) Uani 1 1 d .
H112 H 0.1624 -0.0941 0.7572 0.066 Uiso 1 1 calc R
C113 C 0.1327(5) -0.0979(4) 0.8776(3) 0.0834(16) Uani 1 1 d .
H113 H 0.0691 -0.1561 0.8682 0.100 Uiso 1 1 calc R
C114 C 0.1692(6) -0.0518(4) 0.9565(3) 0.0817(15) Uani 1 1 d .
H114 H 0.1309 -0.0776 1.0015 0.098 Uiso 1 1 calc R
C115 C 0.2615(6) 0.0318(4) 0.9698(3) 0.0769(14) Uani 1 1 d .
H115 H 0.2887 0.0630 1.0242 0.092 Uiso 1 1 calc R
C116 C 0.3152(4) 0.0711(3) 0.9047(2) 0.0574(10) Uani 1 1 d .
H116 H 0.3778 0.1299 0.9147 0.069 Uiso 1 1 calc R
C121 C 0.5285(3) 0.0744(2) 0.75991(18) 0.0331(7) Uani 1 1 d .
C122 C 0.5685(3) -0.0142(3) 0.7879(2) 0.0453(8) Uani 1 1 d .
H122 H 0.5028 -0.0659 0.7975 0.054 Uiso 1 1 calc R
C123 C 0.7027(4) -0.0274(3) 0.8015(2) 0.0535(9) Uani 1 1 d .
H123 H 0.7287 -0.0879 0.8206 0.064 Uiso 1 1 calc R
C124 C 0.7988(4) 0.0467(3) 0.7876(2) 0.0540(10) Uani 1 1 d .
H124 H 0.8909 0.0382 0.7982 0.065 Uiso 1 1 calc R
C125 C 0.7613(3) 0.1331(3) 0.7584(3) 0.0530(9) Uani 1 1 d .
H125 H 0.8277 0.1837 0.7479 0.064 Uiso 1 1 calc R
C126 C 0.6262(3) 0.1469(3) 0.7441(2) 0.0438(8) Uani 1 1 d .
H126 H 0.6012 0.2065 0.7234 0.053 Uiso 1 1 calc R
C131 C 0.3085(3) -0.0043(2) 0.64751(17) 0.0283(6) Uani 1 1 d .
C132 C 0.4088(3) -0.0442(2) 0.59581(18) 0.0315(6) Uani 1 1 d .
H132 H 0.5003 -0.0292 0.6129 0.038 Uiso 1 1 calc R
C133 C 0.3766(3) -0.1047(2) 0.52054(19) 0.0362(7) Uani 1 1 d .
H133 H 0.4459 -0.1305 0.4858 0.043 Uiso 1 1 calc R
C134 C 0.2436(3) -0.1284(2) 0.4951(2) 0.0382(7) Uani 1 1 d .
H134 H 0.2217 -0.1696 0.4428 0.046 Uiso 1 1 calc R
C135 C 0.1428(3) -0.0917(2) 0.54608(19) 0.0363(7) Uani 1 1 d .
H135 H 0.0516 -0.1087 0.5291 0.044 Uiso 1 1 calc R
C136 C 0.1744(3) -0.0303(2) 0.62159(19) 0.0332(7) Uani 1 1 d .
H136 H 0.1046 -0.0055 0.6562 0.040 Uiso 1 1 calc R
C211 C 0.1641(3) 0.5024(2) 0.85901(18) 0.0326(6) Uani 1 1 d .
C212 C 0.1008(4) 0.5957(3) 0.8689(2) 0.0495(9) Uani 1 1 d .
H212 H 0.0689 0.6206 0.8220 0.059 Uiso 1 1 calc R
C213 C 0.0842(4) 0.6525(3) 0.9463(2) 0.0547(10) Uani 1 1 d .
H213 H 0.0399 0.7155 0.9523 0.066 Uiso 1 1 calc R
C214 C 0.1316(3) 0.6179(3) 1.0147(2) 0.0435(8) Uani 1 1 d .
H214 H 0.1222 0.6579 1.0677 0.052 Uiso 1 1 calc R
C215 C 0.1921(3) 0.5256(3) 1.0061(2) 0.0421(8) Uani 1 1 d .
H215 H 0.2227 0.5011 1.0534 0.051 Uiso 1 1 calc R
C216 C 0.2093(3) 0.4676(3) 0.92892(19) 0.0369(7) Uani 1 1 d .
H216 H 0.2520 0.4039 0.9238 0.044 Uiso 1 1 calc R
C222 C 0.2857(3) 0.5262(2) 0.70995(18) 0.0308(6) Uani 1 1 d .
C223 C 0.4250(3) 0.5293(2) 0.7185(2) 0.0364(7) Uani 1 1 d .
H223 H 0.4662 0.4791 0.7441 0.044 Uiso 1 1 calc R
C224 C 0.5034(3) 0.6052(3) 0.6899(2) 0.0477(9) Uani 1 1 d .
H224 H 0.5982 0.6071 0.6961 0.057 Uiso 1 1 calc R
C225 C 0.4445(4) 0.6785(3) 0.6523(2) 0.0502(9) Uani 1 1 d .
H225 H 0.4988 0.7298 0.6319 0.060 Uiso 1 1 calc R
C226 C 0.3070(4) 0.6767(3) 0.6445(2) 0.0487(9) Uani 1 1 d .
H226 H 0.2663 0.7276 0.6195 0.058 Uiso 1 1 calc R
C227 C 0.2272(3) 0.6005(3) 0.6731(2) 0.0390(7) Uani 1 1 d .
H227 H 0.1323 0.5995 0.6673 0.047 Uiso 1 1 calc R
C231 C 0.0189(3) 0.4247(2) 0.70697(19) 0.0324(7) Uani 1 1 d .
C232 C 0.0047(3) 0.4106(3) 0.6221(2) 0.0389(7) Uani 1 1 d .
H232 H 0.0820 0.4116 0.5900 0.047 Uiso 1 1 calc R
C233 C -0.1213(3) 0.3950(3) 0.5842(2) 0.0476(8) Uani 1 1 d .
H233 H -0.1297 0.3856 0.5261 0.057 Uiso 1 1 calc R
C234 C -0.2343(3) 0.3931(3) 0.6296(3) 0.0512(10) Uani 1 1 d .
H234 H -0.3206 0.3825 0.6031 0.061 Uiso 1 1 calc R
C235 C -0.2220(3) 0.4065(3) 0.7132(3) 0.0544(10) Uani 1 1 d .
H235 H -0.3001 0.4048 0.7447 0.065 Uiso 1 1 calc R
C236 C -0.0958(3) 0.4225(3) 0.7528(2) 0.0430(8) Uani 1 1 d .
H236 H -0.0883 0.4320 0.8109 0.052 Uiso 1 1 calc R

loop_
_atom_site_aniso_label
_atom_site_aniso_U_11
_atom_site_aniso_U_22
_atom_site_aniso_U_33
_atom_site_aniso_U_23
_atom_site_aniso_U_13
_atom_site_aniso_U_12
Ru1 0.02207(12) 0.02807(14) 0.02852(14) 0.00102(9) 0.00345(8) 0.00273(8)
Cl1 0.1156(12) 0.1022(12) 0.1356(14) 0.0383(11) -0.0081(10) 0.0215(10)
S1 0.0260(4) 0.0420(5) 0.0350(4) 0.0022(3) 0.0079(3) 0.0020(3)
P1 0.0264(4) 0.0278(4) 0.0292(4) 0.0023(3) 0.0031(3) 0.0030(3)
O1 0.0360(12) 0.0473(14) 0.0524(15) -0.0051(12) -0.0107(11) 0.0050(10)
C1 0.0290(15) 0.0307(16) 0.0406(17) 0.0027(14) 0.0095(13) 0.0057(12)
Cl2 0.0838(10) 0.178(2) 0.1640(18) 0.0724(16) 0.0030(11) 0.0176(11)
P2 0.0242(3) 0.0292(4) 0.0301(4) 0.0028(3) 0.0050(3) 0.0036(3)
O2 0.0479(14) 0.0524(15) 0.0518(15) 0.0074(12) 0.0268(12) 0.0020(11)
C2 0.0327(16) 0.0294(16) 0.0403(18) 0.0001(14) 0.0015(13) 0.0038(12)
C3 0.0342(16) 0.0411(18) 0.0304(16) 0.0042(14) 0.0049(13) 0.0119(13)
C4 0.0374(19) 0.067(3) 0.053(2) 0.003(2) -0.0022(16) -0.0039(17)
C5 0.151(6) 0.078(4) 0.068(3) 0.018(3) 0.008(3) -0.007(4)
C11 0.0266(14) 0.0345(17) 0.0364(16) 0.0059(13) 0.0114(12) 0.0061(12)
C12 0.0332(15) 0.0375(18) 0.0383(17) 0.0131(14) 0.0044(13) 0.0042(13)
C13 0.0332(16) 0.050(2) 0.0400(18) 0.0076(16) 0.0010(13) 0.0011(14)
C14 0.0345(17) 0.069(3) 0.0379(18) 0.0191(18) 0.0095(13) 0.0178(16)
C15 0.058(2) 0.056(2) 0.050(2) 0.0304(19) 0.0225(17) 0.0292(18)
C16 0.0509(19) 0.0358(18) 0.0440(19) 0.0104(15) 0.0177(15) 0.0095(15)
C17 0.060(3) 0.104(4) 0.053(2) 0.028(2) 0.0000(19) 0.032(2)
C111 0.0411(17) 0.0350(17) 0.0347(17) 0.0072(14) 0.0075(13) 0.0063(13)
C112 0.068(2) 0.055(2) 0.044(2) 0.0176(18) 0.0014(18) -0.0139(19)
C113 0.099(4) 0.087(4) 0.067(3) 0.036(3) 0.004(3) -0.036(3)
C114 0.118(4) 0.078(3) 0.055(3) 0.029(3) 0.030(3) -0.007(3)
C115 0.131(4) 0.062(3) 0.037(2) 0.008(2) 0.017(2) -0.005(3)
C116 0.089(3) 0.044(2) 0.037(2) 0.0057(17) 0.0100(19) -0.008(2)
C121 0.0299(15) 0.0360(17) 0.0322(16) 0.0016(13) -0.0013(12) 0.0070(12)
C122 0.0439(19) 0.047(2) 0.047(2) 0.0107(16) 0.0008(15) 0.0098(15)
C123 0.051(2) 0.062(3) 0.052(2) 0.0156(19) -0.0036(17) 0.0224(18)
C124 0.0362(18) 0.068(3) 0.055(2) 0.003(2) -0.0076(16) 0.0155(17)
C125 0.0327(17) 0.052(2) 0.073(3) 0.008(2) -0.0004(16) 0.0039(15)
C126 0.0303(16) 0.0426(19) 0.059(2) 0.0094(17) 0.0014(14) 0.0075(14)
C131 0.0296(14) 0.0258(15) 0.0300(15) 0.0052(12) 0.0040(11) 0.0028(11)
C132 0.0268(14) 0.0324(16) 0.0356(16) 0.0051(13) 0.0041(12) 0.0055(12)
C133 0.0373(16) 0.0342(17) 0.0368(17) 0.0031(14) 0.0078(13) 0.0076(13)
C134 0.0424(17) 0.0340(17) 0.0352(17) -0.0014(14) 0.0010(13) -0.0001(13)
C135 0.0313(15) 0.0369(17) 0.0390(17) 0.0030(14) -0.0008(13) -0.0012(13)
C136 0.0299(15) 0.0326(17) 0.0369(17) 0.0044(13) 0.0074(12) 0.0040(12)
C211 0.0326(15) 0.0305(16) 0.0336(16) 0.0015(13) 0.0072(12) 0.0035(12)
C212 0.074(3) 0.0374(19) 0.0397(19) 0.0074(16) 0.0121(17) 0.0189(17)
C213 0.079(3) 0.037(2) 0.048(2) 0.0007(17) 0.0191(19) 0.0172(18)
C214 0.050(2) 0.0387(19) 0.0377(18) -0.0046(15) 0.0109(15) 0.0032(15)
C215 0.0388(17) 0.046(2) 0.0385(18) 0.0003(15) 0.0013(14) 0.0012(14)
C216 0.0313(15) 0.0390(18) 0.0386(17) 0.0016(14) 0.0011(12) 0.0035(13)
C222 0.0300(14) 0.0313(16) 0.0299(15) 0.0019(12) 0.0061(11) 0.0019(12)
C223 0.0313(15) 0.0365(17) 0.0423(18) 0.0088(14) 0.0045(13) 0.0023(13)
C224 0.0297(16) 0.049(2) 0.066(2) 0.0148(18) 0.0093(15) -0.0034(14)
C225 0.045(2) 0.042(2) 0.067(3) 0.0190(18) 0.0145(17) -0.0017(15)
C226 0.049(2) 0.043(2) 0.060(2) 0.0232(18) 0.0095(17) 0.0067(16)
C227 0.0306(15) 0.0445(19) 0.0432(18) 0.0109(15) 0.0053(13) 0.0030(13)
C231 0.0248(14) 0.0291(16) 0.0439(18) 0.0077(13) 0.0048(12) 0.0031(11)
C232 0.0291(15) 0.0440(19) 0.0432(19) 0.0045(15) 0.0014(13) 0.0076(13)
C233 0.0409(18) 0.044(2) 0.056(2) 0.0042(17) -0.0108(16) 0.0042(15)
C234 0.0300(17) 0.040(2) 0.085(3) 0.018(2) -0.0130(17) 0.0007(14)
C235 0.0258(16) 0.052(2) 0.091(3) 0.029(2) 0.0116(17) 0.0041(15)
C236 0.0322(16) 0.047(2) 0.055(2) 0.0204(17) 0.0099(14) 0.0077(14)

loop_
_atom_type_symbol
_atom_type_description
_atom_type_scat_dispersion_real
_atom_type_scat_dispersion_imag
_atom_type_scat_source
C C 0.0033 0.0016 'International Tables Vol C Tables 4.2.6.8 and 6.1.1.4'
H H 0.0000 0.0000 'International Tables Vol C Tables 4.2.6.8 and 6.1.1.4'
O O 0.0106 0.0060 'International Tables Vol C Tables 4.2.6.8 and 6.1.1.4'
P P 0.1023 0.0942 'International Tables Vol C Tables 4.2.6.8 and 6.1.1.4'
S S 0.1246 0.1234 'International Tables Vol C Tables 4.2.6.8 and 6.1.1.4'
Ru Ru -1.2594 0.8363 'International Tables Vol C Tables 4.2.6.8 and 6.1.1.4'
Cl Cl 0.1484 0.1585 'International Tables Vol C Tables 4.2.6.8 and 6.1.1.4'

loop_
_exptl_crystal_face_index_h
_exptl_crystal_face_index_k
_exptl_crystal_face_index_l
_exptl_crystal_face_perp_dist
1 0 0 0.200
-1 0 0 0.260
0 1 0 0.090
0 -1 0 0.090
0 0 1 0.020
0 0 -1 0.030
-9 -8 0 0.188

loop_
_geom_angle_atom_site_label_1
_geom_angle_atom_site_label_2
_geom_angle_atom_site_label_3
_geom_angle
C2 Ru1 C1 90.34(13)
C2 Ru1 C3 93.33(13)
C1 Ru1 C3 176.08(12)
C2 Ru1 P1 91.21(10)
C1 Ru1 P1 93.69(9)
C3 Ru1 P1 87.61(9)
C2 Ru1 P2 89.10(9)
C1 Ru1 P2 89.88(9)
C3 Ru1 P2 88.80(9)
P1 Ru1 P2 176.41(3)
C2 Ru1 S1 176.67(9)
C1 Ru1 S1 90.01(9)
C3 Ru1 S1 86.41(9)
P1 Ru1 S1 85.47(3)
P2 Ru1 S1 94.21(3)
C11 S1 Ru1 110.28(10)
C131 P1 C111 105.81(14)
C131 P1 C121 103.23(13)
C111 P1 C121 100.76(15)
C131 P1 Ru1 114.16(10)
C111 P1 Ru1 110.40(10)
C121 P1 Ru1 120.78(10)
O1 C1 Ru1 177.5(3)
C222 P2 C231 104.62(14)
C222 P2 C211 101.27(14)
C231 P2 C211 102.95(14)
C222 P2 Ru1 119.50(10)
C231 P2 Ru1 110.16(10)
C211 P2 Ru1 116.48(10)
O2 C2 Ru1 175.5(3)
C4 C3 Ru1 177.6(3)
Cl1 C5 Cl2 111.9(2)
C12 C11 C16 117.8(3)
C12 C11 S1 121.6(2)
C16 C11 S1 120.5(3)
C11 C12 C13 121.0(3)
C14 C13 C12 121.1(3)
C13 C14 C15 117.8(3)
C13 C14 C17 121.6(4)
C15 C14 C17 120.6(4)
C14 C15 C16 122.2(3)
C15 C16 C11 120.0(3)
C112 C111 C116 118.9(3)
C112 C111 P1 124.1(3)
C116 C111 P1 116.9(3)
C111 C112 C113 119.9(4)
C114 C113 C112 120.9(4)
C115 C114 C113 119.3(4)
C114 C115 C116 120.7(4)
C115 C116 C111 120.3(4)
C126 C121 C122 118.5(3)
C126 C121 P1 122.9(2)
C122 C121 P1 118.5(2)
C123 C122 C121 120.6(3)
C124 C123 C122 120.2(4)
C125 C124 C123 119.8(3)
C124 C125 C126 120.3(4)
C121 C126 C125 120.4(3)
C132 C131 C136 118.2(3)
C132 C131 P1 121.5(2)
C136 C131 P1 120.1(2)
C133 C132 C131 120.8(3)
C132 C133 C134 120.4(3)
C135 C134 C133 119.7(3)
C136 C135 C134 120.2(3)
C135 C136 C131 120.6(3)
C216 C211 C212 118.4(3)
C216 C211 P2 122.1(2)
C212 C211 P2 119.6(2)
C213 C212 C211 120.6(3)
C214 C213 C212 120.3(3)
C215 C214 C213 119.8(3)
C214 C215 C216 120.7(3)
C215 C216 C211 120.3(3)
C227 C222 C223 119.1(3)
C227 C222 P2 122.4(2)
C223 C222 P2 118.2(2)
C224 C223 C222 120.2(3)
C225 C224 C223 120.4(3)
C226 C225 C224 119.7(3)
C225 C226 C227 120.2(3)
C222 C227 C226 120.3(3)
C232 C231 C236 118.7(3)
C232 C231 P2 119.7(2)
C236 C231 P2 121.1(3)
C233 C232 C231 120.5(3)
C234 C233 C232 120.6(4)
C235 C234 C233 119.6(3)
C234 C235 C236 120.7(3)
C231 C236 C235 119.8(3)

loop_
_geom_bond_atom_site_label_1
_geom_bond_atom_site_label_2
_geom_bond_distance
Ru1 C2 1.887(3)
Ru1 C1 1.919(3)
Ru1 C3 2.099(3)
Ru1 P1 2.4127(11)
Ru1 P2 2.4162(12)
Ru1 S1 2.4676(10)
Cl1 C5 1.719(4)
S1 C11 1.778(3)
P1 C131 1.826(3)
P1 C111 1.835(3)
P1 C121 1.837(3)
O1 C1 1.142(4)
Cl2 C5 1.728(4)
P2 C222 1.832(3)
P2 C231 1.835(3)
P2 C211 1.837(3)
O2 C2 1.141(4)
C3 C4 1.150(4)
C11 C12 1.391(4)
C11 C16 1.392(4)
C12 C13 1.393(4)
C13 C14 1.376(5)
C14 C15 1.375(5)
C14 C17 1.520(5)
C15 C16 1.391(5)
C111 C112 1.384(5)
C111 C116 1.390(5)
C112 C113 1.386(5)
C113 C114 1.373(7)
C114 C115 1.371(7)
C115 C116 1.380(5)
C121 C126 1.382(4)
C121 C122 1.398(5)
C122 C123 1.382(5)
C123 C124 1.376(6)
C124 C125 1.374(5)
C125 C126 1.393(5)
C131 C132 1.399(4)
C131 C136 1.401(4)
C132 C133 1.376(4)
C133 C134 1.386(4)
C134 C135 1.384(4)
C135 C136 1.382(4)
C211 C216 1.393(4)
C211 C212 1.395(5)
C212 C213 1.384(5)
C213 C214 1.378(5)
C214 C215 1.368(5)
C215 C216 1.389(4)
C222 C227 1.387(4)
C222 C223 1.394(4)
C223 C224 1.384(4)
C224 C225 1.384(5)
C225 C226 1.376(5)
C226 C227 1.393(5)
C231 C232 1.390(4)
C231 C236 1.392(4)
C232 C233 1.383(4)
C233 C234 1.374(5)
C234 C235 1.370(6)
C235 C236 1.396(5)
